data_7701695
loop_
_publ_author_name
'Lamb, Jessica V.'
'Buffet, Jean-Charles'
'Matley, Joshua E.'
'Wright, Christopher M. R.'
'Turner, Zo\"e R'
'O'Hare, Dermot'

_publ_section_title
;
 Group 4 permethylindenyl complexes for the polymerisation of l-, d- and
 rac-lactide monomers.
;
_journal_issue 7
_journal_name_full 'Dalton transactions (Cambridge, England : 2003)'
_journal_page_first 2510
_journal_page_last 2520
_journal_paper_doi 10.1039/c8dt04986f
_journal_volume 48
_journal_year 2019
_chemical_formula_moiety 'C30 H37 Cl O Si Zr'
_chemical_formula_sum 'C30 H37 Cl O Si Zr'
_chemical_formula_weight 568.35
_space_group_crystal_system monoclinic
_space_group_IT_number 14
_space_group_name_Hall '-P 2yn'
_space_group_name_H-M_alt 'P 1 21/n 1'
_atom_sites_solution_hydrogens geom
_audit_creation_method SHELXL-2014
_audit_update_record
;
2018-06-12 deposited with the CCDC.
2019-01-24 downloaded from the CCDC.
;
_cell_angle_alpha 90
_cell_angle_beta 103.5560(10)
_cell_angle_gamma 90
_cell_formula_units_Z 8
_cell_length_a 14.79670(10)
_cell_length_b 21.84810(10)
_cell_length_c 16.91590(10)
_cell_measurement_reflns_used 54748
_cell_measurement_temperature 150(2)
_cell_measurement_theta_max 76.0412
_cell_measurement_theta_min 3.3610
_cell_volume 5316.22(6)
_computing_cell_refinement
;
CrysAlisPro, Agilent Technologies,
Version 1.171.35.21 (release 20-01-2012 CrysAlis171 .NET)
(compiled Jan 23 2012,18:06:46)
;
_computing_data_collection
;
CrysAlisPro, Agilent Technologies,
Version 1.171.35.21 (release 20-01-2012 CrysAlis171 .NET)
(compiled Jan 23 2012,18:06:46)
;
_computing_data_reduction
;
CrysAlisPro, Agilent Technologies,
Version 1.171.35.21 (release 20-01-2012 CrysAlis171 .NET)
(compiled Jan 23 2012,18:06:46)
;
_computing_molecular_graphics
;
ORTEP3 for Windows. Farrugia, L. J. J. Appl. Cryst. 1997, 30, 565.
;
_computing_structure_refinement 'SHELXL-2014 (Sheldrick, 2014)'
_computing_structure_solution
;
SuperFlip - Palatinus, L.; Chapuis, G. J. Appl. Cryst. 2007, 40, 786-790.
;
_diffrn_ambient_temperature 150(2)
_diffrn_detector_area_resol_mean 10.4102
_diffrn_measured_fraction_theta_full 1.000
_diffrn_measured_fraction_theta_max 0.993
_diffrn_measurement_device_type 'SuperNova, Dual, Cu at zero, Atlas'
_diffrn_measurement_method '\w scans'
_diffrn_radiation_monochromator mirror
_diffrn_radiation_source 'SuperNova (Cu) X-ray Source'
_diffrn_radiation_type CuK\a
_diffrn_radiation_wavelength 1.54184
_diffrn_reflns_av_R_equivalents 0.0372
_diffrn_reflns_av_unetI/netI 0.0152
_diffrn_reflns_Laue_measured_fraction_full 1.000
_diffrn_reflns_Laue_measured_fraction_max 0.993
_diffrn_reflns_limit_h_max 18
_diffrn_reflns_limit_h_min -18
_diffrn_reflns_limit_k_max 27
_diffrn_reflns_limit_k_min -27
_diffrn_reflns_limit_l_max 21
_diffrn_reflns_limit_l_min -20
_diffrn_reflns_number 107247
_diffrn_reflns_point_group_measured_fraction_full 1.000
_diffrn_reflns_point_group_measured_fraction_max 0.993
_diffrn_reflns_theta_full 67.684
_diffrn_reflns_theta_max 76.233
_diffrn_reflns_theta_min 3.364
_exptl_absorpt_coefficient_mu 4.896
_exptl_absorpt_correction_T_max 1.00000
_exptl_absorpt_correction_T_min 0.61228
_exptl_absorpt_correction_type multi-scan
_exptl_absorpt_process_details
;
CrysAlisPro, Agilent Technologies,
Version 1.171.35.21 (release 20-01-2012 CrysAlis171 .NET)
(compiled Jan 23 2012,18:06:46)
Empirical absorption correction using spherical harmonics,
 implemented in SCALE3 ABSPACK scaling algorithm.
;
_exptl_crystal_colour yellow
_exptl_crystal_density_diffrn 1.420
_exptl_crystal_description rod
_exptl_crystal_F_000 2368
_exptl_crystal_size_max 0.133
_exptl_crystal_size_mid 0.046
_exptl_crystal_size_min 0.030
_refine_diff_density_max 0.656
_refine_diff_density_min -0.559
_refine_diff_density_rms 0.055
_refine_ls_extinction_method none
_refine_ls_goodness_of_fit_ref 1.035
_refine_ls_hydrogen_treatment constr
_refine_ls_matrix_type full
_refine_ls_number_parameters 633
_refine_ls_number_reflns 11070
_refine_ls_number_restraints 0
_refine_ls_restrained_S_all 1.035
_refine_ls_R_factor_all 0.0282
_refine_ls_R_factor_gt 0.0257
_refine_ls_shift/su_max 0.004
_refine_ls_shift/su_mean 0.000
_refine_ls_structure_factor_coef Fsqd
_refine_ls_weighting_details 'w=1/[\s^2^(Fo^2^)+(0.0365P)^2^+3.3983P] where P=(Fo^2^+2Fc^2^)/3'
_refine_ls_weighting_scheme calc
_refine_ls_wR_factor_gt 0.0661
_refine_ls_wR_factor_ref 0.0685
_reflns_Friedel_coverage 0.000
_reflns_number_gt 10264
_reflns_number_total 11070
_reflns_threshold_expression 'I > 2\s(I)'
_cod_data_source_file c8dt04986f2.cif
_cod_data_source_block 033ZRT15
_cod_original_sg_symbol_H-M 'P 21/n'
_cod_database_code 7701695
_shelx_space_group_comment
;
The symmetry employed for this shelxl refinement is uniquely defined
by the following loop, which should always be used as a source of
symmetry information in preference to the above space-group names.
They are only intended as comments.
;
_shelx_estimated_absorpt_t_min 0.562
_shelx_estimated_absorpt_t_max 0.867
_cell_oxdiff_measurement_reflns_used 54748
_shelxl_version_number 2014-3

loop_
_space_group_symop_operation_xyz
'x, y, z'
'-x+1/2, y+1/2, -z+1/2'
'-x, -y, -z'
'x-1/2, -y-1/2, z-1/2'

loop_
_atom_site_label
_atom_site_type_symbol
_atom_site_fract_x
_atom_site_fract_y
_atom_site_fract_z
_atom_site_U_iso_or_equiv
_atom_site_adp_type
_atom_site_occupancy
_atom_site_site_symmetry_order
_atom_site_calc_flag
_atom_site_refinement_flags_posn
_atom_site_refinement_flags_adp
C14A C 0.66631(17) -0.00547(10) 0.24785(16) 0.0459(5) Uani 1 1 d . .
H14A H 0.6870 -0.0038 0.3072 0.069 Uiso 1 1 calc R U
H14B H 0.7117 -0.0284 0.2257 0.069 Uiso 1 1 calc R U
H14C H 0.6058 -0.0259 0.2327 0.069 Uiso 1 1 calc R U
C1 C 0.10018(11) 0.63542(8) 0.25479(10) 0.0228(3) Uani 1 1 d . .
C2 C 0.09695(12) 0.67796(8) 0.18899(11) 0.0264(3) Uani 1 1 d . .
C3 C 0.10463(13) 0.64661(9) 0.11786(11) 0.0302(4) Uani 1 1 d . .
C4 C 0.11673(13) 0.53049(10) 0.08620(12) 0.0364(4) Uani 1 1 d . .
C5 C 0.11824(14) 0.47358(10) 0.12014(14) 0.0406(5) Uani 1 1 d . .
C6 C 0.11077(15) 0.46490(9) 0.20237(14) 0.0391(5) Uani 1 1 d . .
C7 C 0.10345(13) 0.51439(9) 0.25168(12) 0.0307(4) Uani 1 1 d . .
C8 C 0.10636(12) 0.57494(8) 0.21977(10) 0.0250(3) Uani 1 1 d . .
C9 C 0.10975(12) 0.58240(9) 0.13571(11) 0.0292(4) Uani 1 1 d . .
C10 C 0.08523(15) 0.74667(9) 0.19189(13) 0.0354(4) Uani 1 1 d . .
H10A H 0.1436 0.7652 0.2216 0.053 Uiso 1 1 calc R U
H10B H 0.0357 0.7563 0.2195 0.053 Uiso 1 1 calc R U
H10C H 0.0687 0.7629 0.1364 0.053 Uiso 1 1 calc R U
C11 C 0.09890(16) 0.67744(11) 0.03706(12) 0.0418(5) Uani 1 1 d . .
H11A H 0.0869 0.7212 0.0419 0.063 Uiso 1 1 calc R U
H11B H 0.0483 0.6592 -0.0041 0.063 Uiso 1 1 calc R U
H11C H 0.1578 0.6720 0.0209 0.063 Uiso 1 1 calc R U
C12 C 0.12392(17) 0.53724(13) -0.00120(13) 0.0497(6) Uani 1 1 d . .
H12A H 0.1772 0.5136 -0.0096 0.075 Uiso 1 1 calc R U
H12B H 0.1324 0.5805 -0.0129 0.075 Uiso 1 1 calc R U
H12C H 0.0669 0.5219 -0.0376 0.075 Uiso 1 1 calc R U
C13 C 0.12782(19) 0.41790(12) 0.06887(18) 0.0590(7) Uani 1 1 d . .
H13A H 0.0900 0.4237 0.0135 0.088 Uiso 1 1 calc R U
H13B H 0.1066 0.3814 0.0929 0.088 Uiso 1 1 calc R U
H13C H 0.1931 0.4127 0.0672 0.088 Uiso 1 1 calc R U
C14 C 0.1110(2) 0.40002(11) 0.2351(2) 0.0597(7) Uani 1 1 d . .
H14D H 0.1204 0.4013 0.2944 0.089 Uiso 1 1 calc R U
H14E H 0.1613 0.3766 0.2208 0.089 Uiso 1 1 calc R U
H14F H 0.0513 0.3804 0.2113 0.089 Uiso 1 1 calc R U
C15 C 0.08678(16) 0.50553(9) 0.33505(13) 0.0388(4) Uani 1 1 d . .
H15A H 0.0557 0.4662 0.3374 0.058 Uiso 1 1 calc R U
H15B H 0.0474 0.5387 0.3469 0.058 Uiso 1 1 calc R U
H15C H 0.1464 0.5059 0.3753 0.058 Uiso 1 1 calc R U
C17 C 0.10682(16) 0.62012(10) 0.45005(12) 0.0384(4) Uani 1 1 d . .
H17B H 0.1441 0.5826 0.4599 0.058 Uiso 1 1 calc R U
H17A H 0.0406 0.6095 0.4363 0.058 Uiso 1 1 calc R U
H17C H 0.1206 0.6456 0.4991 0.058 Uiso 1 1 calc R U
C16 C 0.10139(16) 0.74348(10) 0.38029(13) 0.0406(5) Uani 1 1 d . .
H16C H 0.1125 0.7517 0.4387 0.061 Uiso 1 1 calc R U
H16A H 0.0353 0.7492 0.3548 0.061 Uiso 1 1 calc R U
H16B H 0.1384 0.7718 0.3558 0.061 Uiso 1 1 calc R U
C18 C 0.26329(12) 0.65801(8) 0.37103(10) 0.0263(3) Uani 1 1 d . .
C19 C 0.31070(12) 0.60068(9) 0.37198(11) 0.0286(4) Uani 1 1 d . .
H19 H 0.2884 0.5622 0.3854 0.034 Uiso 1 1 calc R U
C20 C 0.39551(13) 0.61050(10) 0.34991(12) 0.0347(4) Uani 1 1 d . .
H20 H 0.4411 0.5803 0.3480 0.042 Uiso 1 1 calc R U
C21 C 0.40098(13) 0.67214(10) 0.33147(12) 0.0361(4) Uani 1 1 d . .
H21 H 0.4504 0.6912 0.3137 0.043 Uiso 1 1 calc R U
C22 C 0.31998(13) 0.70168(9) 0.34384(11) 0.0310(4) Uani 1 1 d . .
H22 H 0.3060 0.7439 0.3353 0.037 Uiso 1 1 calc R U
C23 C 0.35036(12) 0.51269(8) 0.15178(11) 0.0268(3) Uani 1 1 d . .
C24 C 0.36463(13) 0.45814(9) 0.19691(12) 0.0314(4) Uani 1 1 d . .
C25 C 0.39611(15) 0.40709(9) 0.16228(13) 0.0380(4) Uani 1 1 d . .
H25 H 0.4058 0.3698 0.1920 0.046 Uiso 1 1 calc R U
C26 C 0.41377(16) 0.40919(10) 0.08525(14) 0.0409(5) Uani 1 1 d . .
H26 H 0.4344 0.3736 0.0624 0.049 Uiso 1 1 calc R U
C27 C 0.40105(15) 0.46326(9) 0.04241(12) 0.0360(4) Uani 1 1 d . .
H27 H 0.4134 0.4647 -0.0102 0.043 Uiso 1 1 calc R U
C28 C 0.37024(13) 0.51616(9) 0.07478(11) 0.0294(4) Uani 1 1 d . .
C29 C 0.34733(15) 0.45435(10) 0.28090(13) 0.0370(4) Uani 1 1 d . .
H29A H 0.3473 0.4114 0.2974 0.055 Uiso 1 1 calc R U
H29B H 0.2869 0.4728 0.2808 0.055 Uiso 1 1 calc R U
H29C H 0.3965 0.4764 0.3192 0.055 Uiso 1 1 calc R U
C30 C 0.36198(15) 0.57560(9) 0.02912(12) 0.0344(4) Uani 1 1 d . .
H30A H 0.4167 0.6010 0.0511 0.052 Uiso 1 1 calc R U
H30B H 0.3059 0.5972 0.0350 0.052 Uiso 1 1 calc R U
H30C H 0.3579 0.5674 -0.0286 0.052 Uiso 1 1 calc R U
Cl1 Cl 0.30466(3) 0.71611(2) 0.14978(3) 0.03278(10) Uani 1 1 d . .
O1 O 0.31889(9) 0.56306(6) 0.18292(8) 0.0286(3) Uani 1 1 d . .
Si1 Si 0.13569(3) 0.66328(2) 0.36421(3) 0.02346(9) Uani 1 1 d . .
Zr1 Zr 0.25899(2) 0.63094(2) 0.22706(2) 0.02216(4) Uani 1 1 d . .
C1A C 0.65431(12) 0.22927(8) 0.27030(10) 0.0233(3) Uani 1 1 d . .
C2A C 0.64993(13) 0.27226(8) 0.20492(11) 0.0279(4) Uani 1 1 d . .
C3A C 0.64960(13) 0.24131(9) 0.13145(11) 0.0295(4) Uani 1 1 d . .
C4A C 0.64450(13) 0.12518(9) 0.09461(11) 0.0309(4) Uani 1 1 d . .
C5A C 0.65082(13) 0.06788(9) 0.12844(12) 0.0334(4) Uani 1 1 d . .
C6A C 0.65767(13) 0.05905(9) 0.21366(12) 0.0320(4) Uani 1 1 d . .
C7A C 0.65425(12) 0.10802(8) 0.26448(11) 0.0261(3) Uani 1 1 d . .
C8A C 0.65419(11) 0.16888(8) 0.23295(10) 0.0234(3) Uani 1 1 d . .
C9A C 0.65026(12) 0.17706(9) 0.14748(10) 0.0263(3) Uani 1 1 d . .
C10A C 0.64384(17) 0.34130(9) 0.20930(13) 0.0397(5) Uani 1 1 d . .
H10D H 0.6345 0.3585 0.1545 0.060 Uiso 1 1 calc R U
H10E H 0.7017 0.3574 0.2437 0.060 Uiso 1 1 calc R U
H10F H 0.5915 0.3526 0.2326 0.060 Uiso 1 1 calc R U
C11A C 0.64018(17) 0.27313(11) 0.05101(12) 0.0427(5) Uani 1 1 d . .
H11D H 0.5766 0.2681 0.0182 0.064 Uiso 1 1 calc R U
H11E H 0.6840 0.2552 0.0222 0.064 Uiso 1 1 calc R U
H11F H 0.6538 0.3168 0.0603 0.064 Uiso 1 1 calc R U
C12A C 0.62754(17) 0.13281(12) 0.00326(13) 0.0461(5) Uani 1 1 d . .
H12D H 0.6827 0.1195 -0.0147 0.069 Uiso 1 1 calc R U
H12E H 0.6149 0.1759 -0.0110 0.069 Uiso 1 1 calc R U
H12F H 0.5740 0.1079 -0.0235 0.069 Uiso 1 1 calc R U
C13A C 0.64661(17) 0.01190(11) 0.07475(15) 0.0467(5) Uani 1 1 d . .
H13D H 0.6151 0.0224 0.0187 0.070 Uiso 1 1 calc R U
H13E H 0.6121 -0.0207 0.0945 0.070 Uiso 1 1 calc R U
H13F H 0.7099 -0.0022 0.0763 0.070 Uiso 1 1 calc R U
C15A C 0.64146(15) 0.09743(9) 0.34917(12) 0.0350(4) Uani 1 1 d . .
H15D H 0.6078 0.0590 0.3506 0.052 Uiso 1 1 calc R U
H15E H 0.6058 0.1314 0.3646 0.052 Uiso 1 1 calc R U
H15F H 0.7024 0.0951 0.3873 0.052 Uiso 1 1 calc R U
C17A C 0.66874(19) 0.21151(11) 0.46589(13) 0.0459(5) Uani 1 1 d . .
H17E H 0.7046 0.1733 0.4734 0.069 Uiso 1 1 calc R U
H17D H 0.6022 0.2020 0.4538 0.069 Uiso 1 1 calc R U
H17F H 0.6854 0.2360 0.5157 0.069 Uiso 1 1 calc R U
C16A C 0.66158(17) 0.33547(10) 0.39869(13) 0.0439(5) Uani 1 1 d . .
H16F H 0.6751 0.3432 0.4574 0.066 Uiso 1 1 calc R U
H16D H 0.5949 0.3411 0.3754 0.066 Uiso 1 1 calc R U
H16E H 0.6969 0.3642 0.3731 0.066 Uiso 1 1 calc R U
C18A C 0.82180(13) 0.24939(9) 0.38167(10) 0.0287(4) Uani 1 1 d . .
C19A C 0.86891(13) 0.19232(9) 0.38031(10) 0.0300(4) Uani 1 1 d . .
H19A H 0.8482 0.1537 0.3949 0.036 Uiso 1 1 calc R U
C20A C 0.95128(13) 0.20280(10) 0.35363(11) 0.0351(4) Uani 1 1 d . .
H20A H 0.9963 0.1728 0.3492 0.042 Uiso 1 1 calc R U
C21A C 0.95505(14) 0.26455(10) 0.33494(12) 0.0356(4) Uani 1 1 d . .
H21A H 1.0025 0.2840 0.3146 0.043 Uiso 1 1 calc R U
C22A C 0.87561(13) 0.29351(9) 0.35151(11) 0.0319(4) Uani 1 1 d . .
H22A H 0.8608 0.3357 0.3436 0.038 Uiso 1 1 calc R U
C23A C 0.87460(12) 0.09946(8) 0.15155(11) 0.0257(3) Uani 1 1 d . .
C24A C 0.89295(12) 0.04482(8) 0.19593(11) 0.0280(4) Uani 1 1 d . .
C25A C 0.90799(14) -0.00811(9) 0.15477(13) 0.0338(4) Uani 1 1 d . .
H25A H 0.9202 -0.0456 0.1838 0.041 Uiso 1 1 calc R U
C26A C 0.90546(15) -0.00726(9) 0.07213(13) 0.0373(4) Uani 1 1 d . .
H26A H 0.9145 -0.0439 0.0447 0.045 Uiso 1 1 calc R U
C27A C 0.88965(14) 0.04754(9) 0.03024(12) 0.0341(4) Uani 1 1 d . .
H27A H 0.8888 0.0482 -0.0261 0.041 Uiso 1 1 calc R U
C28A C 0.87499(12) 0.10183(9) 0.06862(11) 0.0287(4) Uani 1 1 d . .
C29A C 0.89994(14) 0.04364(9) 0.28611(12) 0.0341(4) Uani 1 1 d . .
H29D H 0.9076 0.0013 0.3057 0.051 Uiso 1 1 calc R U
H29E H 0.8431 0.0609 0.2974 0.051 Uiso 1 1 calc R U
H29F H 0.9536 0.0680 0.3140 0.051 Uiso 1 1 calc R U
C30A C 0.86622(15) 0.16188(9) 0.02458(12) 0.0351(4) Uani 1 1 d . .
H30D H 0.9248 0.1846 0.0410 0.053 Uiso 1 1 calc R U
H30E H 0.8159 0.1858 0.0381 0.053 Uiso 1 1 calc R U
H30F H 0.8523 0.1545 -0.0342 0.053 Uiso 1 1 calc R U
Cl1A Cl 0.85554(4) 0.30380(2) 0.15447(3) 0.03739(10) Uani 1 1 d . .
O1A O 0.85992(9) 0.15154(6) 0.18965(7) 0.0270(2) Uani 1 1 d . .
Si1A Si 0.69543(3) 0.25542(2) 0.37998(3) 0.02497(10) Uani 1 1 d . .
Zr1A Zr 0.80811(2) 0.22209(2) 0.23562(2) 0.02183(4) Uani 1 1 d . .

loop_
_atom_site_aniso_label
_atom_site_aniso_U_11
_atom_site_aniso_U_22
_atom_site_aniso_U_33
_atom_site_aniso_U_23
_atom_site_aniso_U_13
_atom_site_aniso_U_12
C14A 0.0497(12) 0.0274(10) 0.0579(14) -0.0054(9) 0.0075(11) 0.0011(9)
C1 0.0228(8) 0.0240(8) 0.0219(8) 0.0012(6) 0.0060(6) 0.0010(6)
C2 0.0246(8) 0.0290(9) 0.0253(8) 0.0040(7) 0.0052(6) 0.0003(6)
C3 0.0288(9) 0.0397(10) 0.0221(8) 0.0020(7) 0.0057(7) -0.0039(7)
C4 0.0283(9) 0.0491(12) 0.0312(10) -0.0161(9) 0.0054(7) -0.0046(8)
C5 0.0328(10) 0.0411(11) 0.0457(12) -0.0221(9) 0.0050(9) -0.0046(8)
C6 0.0353(10) 0.0283(10) 0.0516(13) -0.0082(9) 0.0058(9) -0.0051(8)
C7 0.0287(9) 0.0272(9) 0.0352(10) -0.0012(7) 0.0058(7) -0.0031(7)
C8 0.0238(8) 0.0273(8) 0.0234(8) -0.0039(6) 0.0048(6) -0.0017(6)
C9 0.0257(8) 0.0390(10) 0.0225(8) -0.0053(7) 0.0051(7) -0.0031(7)
C10 0.0400(10) 0.0302(10) 0.0375(10) 0.0079(8) 0.0124(8) 0.0045(8)
C11 0.0471(12) 0.0543(13) 0.0236(9) 0.0063(9) 0.0078(8) -0.0072(10)
C12 0.0451(12) 0.0733(17) 0.0312(11) -0.0211(11) 0.0095(9) -0.0035(11)
C13 0.0535(14) 0.0510(14) 0.0700(17) -0.0367(13) 0.0093(12) -0.0046(11)
C14 0.0729(18) 0.0268(11) 0.0769(19) -0.0079(11) 0.0129(14) -0.0046(11)
C15 0.0464(11) 0.0313(10) 0.0399(11) 0.0084(8) 0.0123(9) -0.0034(8)
C17 0.0449(11) 0.0488(12) 0.0242(9) -0.0014(8) 0.0140(8) -0.0087(9)
C16 0.0497(12) 0.0346(10) 0.0345(10) -0.0078(8) 0.0035(9) 0.0124(9)
C18 0.0267(8) 0.0336(9) 0.0176(7) -0.0044(6) 0.0032(6) -0.0009(7)
C19 0.0278(8) 0.0350(9) 0.0216(8) -0.0012(7) 0.0026(7) 0.0035(7)
C20 0.0267(9) 0.0498(12) 0.0262(9) -0.0051(8) 0.0037(7) 0.0038(8)
C21 0.0273(9) 0.0535(12) 0.0278(9) -0.0075(8) 0.0072(7) -0.0086(8)
C22 0.0329(9) 0.0350(10) 0.0241(8) -0.0057(7) 0.0049(7) -0.0069(7)
C23 0.0257(8) 0.0271(8) 0.0271(9) -0.0044(7) 0.0050(7) 0.0002(6)
C24 0.0307(9) 0.0309(9) 0.0315(9) -0.0008(7) 0.0055(7) -0.0018(7)
C25 0.0442(11) 0.0265(9) 0.0412(11) 0.0007(8) 0.0059(9) 0.0026(8)
C26 0.0490(12) 0.0309(10) 0.0425(12) -0.0092(8) 0.0104(9) 0.0047(9)
C27 0.0424(11) 0.0363(10) 0.0305(10) -0.0083(8) 0.0110(8) 0.0022(8)
C28 0.0297(9) 0.0301(9) 0.0280(9) -0.0037(7) 0.0057(7) -0.0008(7)
C29 0.0406(10) 0.0356(10) 0.0351(10) 0.0060(8) 0.0097(8) 0.0010(8)
C30 0.0411(10) 0.0344(10) 0.0289(9) -0.0016(8) 0.0107(8) 0.0004(8)
Cl1 0.0341(2) 0.0332(2) 0.0332(2) 0.00384(17) 0.01217(17) -0.00503(16)
O1 0.0317(6) 0.0279(6) 0.0279(6) -0.0026(5) 0.0100(5) 0.0022(5)
Si1 0.0263(2) 0.0252(2) 0.0195(2) -0.00120(16) 0.00666(17) 0.00228(17)
Zr1 0.02293(7) 0.02559(8) 0.01862(7) -0.00157(5) 0.00619(5) -0.00100(5)
C1A 0.0252(8) 0.0245(8) 0.0200(8) -0.0003(6) 0.0050(6) 0.0028(6)
C2A 0.0306(9) 0.0271(9) 0.0250(9) 0.0037(7) 0.0048(7) 0.0048(7)
C3A 0.0304(9) 0.0359(10) 0.0213(8) 0.0036(7) 0.0041(7) 0.0033(7)
C4A 0.0253(8) 0.0427(11) 0.0241(9) -0.0102(7) 0.0044(7) -0.0031(7)
C5A 0.0269(9) 0.0382(10) 0.0343(10) -0.0153(8) 0.0055(7) -0.0032(7)
C6A 0.0289(9) 0.0278(9) 0.0383(10) -0.0053(8) 0.0060(7) -0.0011(7)
C7A 0.0263(8) 0.0257(8) 0.0251(8) -0.0007(7) 0.0033(6) -0.0011(6)
C8A 0.0235(8) 0.0270(8) 0.0189(8) -0.0026(6) 0.0035(6) 0.0008(6)
C9A 0.0246(8) 0.0333(9) 0.0196(8) -0.0018(7) 0.0023(6) 0.0010(7)
C10A 0.0531(12) 0.0291(10) 0.0381(11) 0.0070(8) 0.0133(9) 0.0105(9)
C11A 0.0559(13) 0.0471(12) 0.0219(9) 0.0091(8) 0.0027(9) 0.0056(10)
C12A 0.0500(13) 0.0637(15) 0.0240(10) -0.0133(9) 0.0073(9) -0.0089(11)
C13A 0.0487(12) 0.0437(12) 0.0482(13) -0.0244(10) 0.0124(10) -0.0074(10)
C15A 0.0462(11) 0.0290(9) 0.0301(10) 0.0052(7) 0.0097(8) -0.0008(8)
C17A 0.0695(15) 0.0482(12) 0.0250(10) -0.0083(9) 0.0208(10) -0.0192(11)
C16A 0.0569(13) 0.0354(11) 0.0355(11) -0.0118(8) 0.0031(9) 0.0115(9)
C18A 0.0324(9) 0.0354(9) 0.0169(8) -0.0036(7) 0.0030(6) -0.0005(7)
C19A 0.0318(9) 0.0385(10) 0.0176(8) 0.0002(7) 0.0011(7) 0.0029(7)
C20A 0.0292(9) 0.0496(12) 0.0238(9) -0.0039(8) 0.0009(7) 0.0049(8)
C21A 0.0309(9) 0.0491(12) 0.0265(9) -0.0069(8) 0.0058(7) -0.0070(8)
C22A 0.0348(9) 0.0358(10) 0.0243(9) -0.0063(7) 0.0052(7) -0.0060(8)
C23A 0.0234(8) 0.0278(8) 0.0254(8) -0.0031(7) 0.0051(6) 0.0010(6)
C24A 0.0248(8) 0.0294(9) 0.0297(9) 0.0003(7) 0.0061(7) 0.0005(7)
C25A 0.0341(9) 0.0262(9) 0.0408(11) 0.0004(8) 0.0080(8) 0.0009(7)
C26A 0.0405(10) 0.0321(10) 0.0405(11) -0.0117(8) 0.0120(9) -0.0012(8)
C27A 0.0363(10) 0.0381(10) 0.0291(9) -0.0072(8) 0.0097(8) -0.0014(8)
C28A 0.0270(8) 0.0334(9) 0.0256(9) -0.0021(7) 0.0061(7) -0.0004(7)
C29A 0.0377(10) 0.0343(10) 0.0301(10) 0.0053(8) 0.0076(8) 0.0042(8)
C30A 0.0423(11) 0.0381(10) 0.0257(9) 0.0022(8) 0.0094(8) 0.0010(8)
Cl1A 0.0489(3) 0.0355(2) 0.0296(2) 0.00485(17) 0.01287(19) -0.00810(19)
O1A 0.0296(6) 0.0273(6) 0.0247(6) -0.0007(5) 0.0077(5) 0.0030(5)
Si1A 0.0308(2) 0.0254(2) 0.0193(2) -0.00320(17) 0.00699(17) 0.00056(18)
Zr1A 0.02532(7) 0.02411(8) 0.01612(7) -0.00002(5) 0.00499(5) 0.00052(5)

loop_
_atom_type_symbol
_atom_type_description
_atom_type_scat_dispersion_real
_atom_type_scat_dispersion_imag
_atom_type_scat_source
C C 0.0181 0.0091 'International Tables Vol C Tables 4.2.6.8 and 6.1.1.4'
H H 0.0000 0.0000 'International Tables Vol C Tables 4.2.6.8 and 6.1.1.4'
Cl Cl 0.3639 0.7018 'International Tables Vol C Tables 4.2.6.8 and 6.1.1.4'
O O 0.0492 0.0322 'International Tables Vol C Tables 4.2.6.8 and 6.1.1.4'
Si Si 0.2541 0.3302 'International Tables Vol C Tables 4.2.6.8 and 6.1.1.4'
Zr Zr -0.1862 2.2449 'International Tables Vol C Tables 4.2.6.8 and 6.1.1.4'

loop_
_geom_angle_atom_site_label_1
_geom_angle_atom_site_label_2
_geom_angle_atom_site_label_3
_geom_angle
C2 C1 C8 105.31(15)
C2 C1 Si1 119.77(13)
C8 C1 Si1 130.95(13)
C2 C1 Zr1 75.13(10)
C8 C1 Zr1 74.80(9)
Si1 C1 Zr1 97.90(7)
C3 C2 C1 110.51(16)
C3 C2 C10 122.78(17)
C1 C2 C10 126.70(17)
C3 C2 Zr1 76.17(11)
C1 C2 Zr1 71.71(9)
C10 C2 Zr1 119.99(12)
C2 C3 C9 107.82(16)
C2 C3 C11 123.85(19)
C9 C3 C11 128.09(18)
C2 C3 Zr1 72.03(10)
C9 C3 Zr1 74.18(10)
C11 C3 Zr1 123.76(13)
C5 C4 C9 118.18(19)
C5 C4 C12 120.0(2)
C9 C4 C12 121.8(2)
C4 C5 C6 122.02(18)
C4 C5 C13 118.9(2)
C6 C5 C13 119.1(2)
C7 C6 C5 121.0(2)
C7 C6 C14 120.1(2)
C5 C6 C14 118.9(2)
C6 C7 C8 118.70(19)
C6 C7 C15 121.24(18)
C8 C7 C15 119.95(17)
C7 C8 C9 119.10(16)
C7 C8 C1 132.25(16)
C9 C8 C1 108.50(15)
C7 C8 Zr1 122.00(12)
C9 C8 Zr1 76.01(10)
C1 C8 Zr1 71.61(9)
C4 C9 C3 131.41(18)
C4 C9 C8 120.79(18)
C3 C9 C8 107.80(16)
C4 C9 Zr1 120.22(13)
C3 C9 Zr1 73.87(10)
C8 C9 Zr1 71.47(10)
C22 C18 C19 105.47(16)
C22 C18 Si1 127.26(14)
C19 C18 Si1 122.62(14)
C20 C19 C18 109.15(18)
C21 C20 C19 108.06(18)
C20 C21 C22 108.18(18)
C18 C22 C21 109.05(18)
O1 C23 C28 119.01(16)
O1 C23 C24 120.11(17)
C28 C23 C24 120.87(17)
C25 C24 C23 118.32(18)
C25 C24 C29 120.14(18)
C23 C24 C29 121.54(18)
C26 C25 C24 121.62(19)
C27 C26 C25 119.36(19)
C26 C27 C28 121.32(19)
C27 C28 C23 118.47(18)
C27 C28 C30 120.50(18)
C23 C28 C30 121.00(17)
C23 O1 Zr1 173.09(12)
C16 Si1 C17 104.02(10)
C16 Si1 C18 110.80(10)
C17 Si1 C18 109.50(9)
C16 Si1 C1 114.88(8)
C17 Si1 C1 122.36(9)
C18 Si1 C1 94.88(7)
O1 Zr1 Cl1 99.48(4)
O1 Zr1 C1 128.91(5)
Cl1 Zr1 C1 117.20(4)
O1 Zr1 C8 95.33(5)
Cl1 Zr1 C8 133.58(4)
C1 Zr1 C8 33.59(5)
O1 Zr1 C2 133.66(6)
Cl1 Zr1 C2 85.42(4)
C1 Zr1 C2 33.16(5)
C8 Zr1 C2 53.86(6)
O1 Zr1 C3 103.23(6)
Cl1 Zr1 C3 80.08(4)
C1 Zr1 C3 54.66(6)
C8 Zr1 C3 53.68(6)
C2 Zr1 C3 31.80(6)
O1 Zr1 C9 82.09(6)
Cl1 Zr1 C9 107.05(4)
C1 Zr1 C9 54.89(6)
C8 Zr1 C9 32.52(5)
C2 Zr1 C9 52.98(6)
C3 Zr1 C9 31.96(6)
C2A C1A C8A 105.14(14)
C2A C1A Si1A 120.01(13)
C8A C1A Si1A 131.35(12)
C2A C1A Zr1A 74.86(10)
C8A C1A Zr1A 75.49(9)
Si1A C1A Zr1A 98.52(7)
C3A C2A C1A 110.69(16)
C3A C2A C10A 122.11(17)
C1A C2A C10A 127.18(17)
C3A C2A Zr1A 77.60(11)
C1A C2A Zr1A 71.73(10)
C10A C2A Zr1A 119.02(14)
C2A C3A C9A 107.73(15)
C2A C3A C11A 123.66(18)
C9A C3A C11A 128.33(18)
C2A C3A Zr1A 70.54(10)
C9A C3A Zr1A 75.49(10)
C11A C3A Zr1A 124.16(14)
C5A C4A C9A 118.25(17)
C5A C4A C12A 120.33(18)
C9A C4A C12A 121.36(19)
C4A C5A C6A 121.63(17)
C4A C5A C13A 119.84(19)
C6A C5A C13A 118.49(19)
C7A C6A C5A 121.15(18)
C7A C6A C14A 119.64(19)
C5A C6A C14A 119.19(18)
C6A C7A C8A 118.96(17)
C6A C7A C15A 120.29(17)
C8A C7A C15A 120.49(16)
C7A C8A C9A 118.94(15)
C7A C8A C1A 132.57(15)
C9A C8A C1A 108.45(15)
C7A C8A Zr1A 119.63(11)
C9A C8A Zr1A 77.73(10)
C1A C8A Zr1A 70.74(9)
C3A C9A C4A 131.39(17)
C3A C9A C8A 107.95(15)
C4A C9A C8A 120.60(17)
C3A C9A Zr1A 73.01(10)
C4A C9A Zr1A 124.09(12)
C8A C9A Zr1A 70.07(9)
C22A C18A C19A 105.62(17)
C22A C18A Si1A 126.20(15)
C19A C18A Si1A 123.42(15)
C20A C19A C18A 108.88(18)
C21A C20A C19A 108.27(18)
C20A C21A C22A 107.97(18)
C18A C22A C21A 109.19(18)
O1A C23A C24A 119.63(16)
O1A C23A C28A 118.97(16)
C24A C23A C28A 121.35(17)
C25A C24A C23A 118.17(17)
C25A C24A C29A 120.72(17)
C23A C24A C29A 121.07(17)
C26A C25A C24A 121.43(18)
C27A C26A C25A 119.23(18)
C26A C27A C28A 121.63(18)
C27A C28A C23A 118.12(18)
C27A C28A C30A 121.21(17)
C23A C28A C30A 120.54(17)
C23A O1A Zr1A 166.67(11)
C17A Si1A C16A 103.67(11)
C17A Si1A C18A 110.29(11)
C16A Si1A C18A 111.77(10)
C17A Si1A C1A 122.00(9)
C16A Si1A C1A 114.21(9)
C18A Si1A C1A 94.83(8)
O1A Zr1A Cl1A 99.23(4)
O1A Zr1A C1A 127.44(5)
Cl1A Zr1A C1A 118.97(4)
O1A Zr1A C2A 133.54(6)
Cl1A Zr1A C2A 86.68(4)
C1A Zr1A C2A 33.41(6)
O1A Zr1A C8A 93.73(5)
Cl1A Zr1A C8A 133.95(4)
C1A Zr1A C8A 33.77(5)
C2A Zr1A C8A 54.06(6)
O1A Zr1A C3A 103.36(6)
Cl1A Zr1A C3A 80.52(4)
C1A Zr1A C3A 54.74(6)
C2A Zr1A C3A 31.86(6)
C8A Zr1A C3A 53.47(6)
O1A Zr1A C9A 81.94(5)
Cl1A Zr1A C9A 106.60(4)
C1A Zr1A C9A 54.60(5)
C2A Zr1A C9A 52.63(6)
C8A Zr1A C9A 32.20(5)
C3A Zr1A C9A 31.50(6)

loop_
_geom_bond_atom_site_label_1
_geom_bond_atom_site_label_2
_geom_bond_distance
C14A C6A 1.518(3)
C1 C2 1.442(2)
C1 C8 1.460(2)
C1 Si1 1.9017(18)
C1 Zr1 2.5037(17)
C2 C3 1.412(3)
C2 C10 1.513(3)
C2 Zr1 2.5486(17)
C3 C9 1.433(3)
C3 C11 1.508(3)
C3 Zr1 2.6016(18)
C4 C5 1.367(3)
C4 C9 1.428(3)
C4 C12 1.514(3)
C5 C6 1.434(3)
C5 C13 1.520(3)
C6 C7 1.385(3)
C6 C14 1.522(3)
C7 C8 1.433(3)
C7 C15 1.500(3)
C8 C9 1.444(2)
C8 Zr1 2.5461(17)
C9 Zr1 2.6057(18)
C17 Si1 1.863(2)
C16 Si1 1.862(2)
C18 C22 1.416(3)
C18 C19 1.434(3)
C18 Si1 1.8680(18)
C19 C20 1.407(3)
C20 C21 1.389(3)
C21 C22 1.419(3)
C23 O1 1.349(2)
C23 C28 1.403(3)
C23 C24 1.404(3)
C24 C25 1.390(3)
C24 C29 1.504(3)
C25 C26 1.388(3)
C26 C27 1.375(3)
C27 C28 1.400(3)
C28 C30 1.501(3)
Cl1 Zr1 2.4580(4)
O1 Zr1 1.9628(12)
C1A C2A 1.441(2)
C1A C8A 1.463(2)
C1A Si1A 1.8998(17)
C1A Zr1A 2.4847(17)
C2A C3A 1.414(3)
C2A C10A 1.514(3)
C2A Zr1A 2.5257(18)
C3A C9A 1.429(3)
C3A C11A 1.505(3)
C3A Zr1A 2.6162(18)
C4A C5A 1.371(3)
C4A C9A 1.434(2)
C4A C12A 1.516(3)
C5A C6A 1.434(3)
C5A C13A 1.516(3)
C6A C7A 1.381(3)
C7A C8A 1.433(2)
C7A C15A 1.506(3)
C8A C9A 1.444(2)
C8A Zr1A 2.5480(17)
C9A Zr1A 2.6483(17)
C17A Si1A 1.859(2)
C16A Si1A 1.867(2)
C18A C22A 1.419(3)
C18A C19A 1.431(3)
C18A Si1A 1.8679(19)
C19A C20A 1.414(3)
C20A C21A 1.390(3)
C21A C22A 1.420(3)
C23A O1A 1.350(2)
C23A C24A 1.402(3)
C23A C28A 1.405(3)
C24A C25A 1.394(3)
C24A C29A 1.505(3)
C25A C26A 1.390(3)
C26A C27A 1.383(3)
C27A C28A 1.393(3)
C28A C30A 1.499(3)
Cl1A Zr1A 2.4527(5)
O1A Zr1A 1.9618(12)

loop_
_geom_torsion_atom_site_label_1
_geom_torsion_atom_site_label_2
_geom_torsion_atom_site_label_3
_geom_torsion_atom_site_label_4
_geom_torsion
C8 C1 C2 C3 -2.37(19)
Si1 C1 C2 C3 157.58(13)
Zr1 C1 C2 C3 66.89(13)
C8 C1 C2 C10 176.51(17)
Si1 C1 C2 C10 -23.5(2)
Zr1 C1 C2 C10 -114.22(18)
C8 C1 C2 Zr1 -69.27(11)
Si1 C1 C2 Zr1 90.69(11)
C1 C2 C3 C9 2.0(2)
C10 C2 C3 C9 -176.93(17)
Zr1 C2 C3 C9 66.08(13)
C1 C2 C3 C11 176.85(17)
C10 C2 C3 C11 -2.1(3)
Zr1 C2 C3 C11 -119.07(18)
C1 C2 C3 Zr1 -64.08(12)
C10 C2 C3 Zr1 116.99(17)
C9 C4 C5 C6 1.6(3)
C12 C4 C5 C6 -179.41(19)
C9 C4 C5 C13 -178.65(19)
C12 C4 C5 C13 0.4(3)
C4 C5 C6 C7 -1.3(3)
C13 C5 C6 C7 178.9(2)
C4 C5 C6 C14 178.7(2)
C13 C5 C6 C14 -1.1(3)
C5 C6 C7 C8 -1.9(3)
C14 C6 C7 C8 178.1(2)
C5 C6 C7 C15 174.28(19)
C14 C6 C7 C15 -5.7(3)
C6 C7 C8 C9 4.6(3)
C15 C7 C8 C9 -171.63(17)
C6 C7 C8 C1 179.65(18)
C15 C7 C8 C1 3.4(3)
C6 C7 C8 Zr1 -86.6(2)
C15 C7 C8 Zr1 97.14(19)
C2 C1 C8 C7 -173.59(18)
Si1 C1 C8 C7 29.6(3)
Zr1 C1 C8 C7 116.9(2)
C2 C1 C8 C9 1.84(19)
Si1 C1 C8 C9 -154.97(14)
Zr1 C1 C8 C9 -67.67(12)
C2 C1 C8 Zr1 69.51(11)
Si1 C1 C8 Zr1 -87.30(14)
C5 C4 C9 C3 -178.50(19)
C12 C4 C9 C3 2.5(3)
C5 C4 C9 C8 1.3(3)
C12 C4 C9 C8 -177.74(18)
C5 C4 C9 Zr1 86.6(2)
C12 C4 C9 Zr1 -92.4(2)
C2 C3 C9 C4 179.01(19)
C11 C3 C9 C4 4.4(3)
Zr1 C3 C9 C4 -116.3(2)
C2 C3 C9 C8 -0.8(2)
C11 C3 C9 C8 -175.34(19)
Zr1 C3 C9 C8 63.87(12)
C2 C3 C9 Zr1 -64.66(13)
C11 C3 C9 Zr1 120.8(2)
C7 C8 C9 C4 -4.4(3)
C1 C8 C9 C4 179.49(16)
Zr1 C8 C9 C4 114.73(17)
C7 C8 C9 C3 175.45(16)
C1 C8 C9 C3 -0.69(19)
Zr1 C8 C9 C3 -65.45(13)
C7 C8 C9 Zr1 -119.10(16)
C1 C8 C9 Zr1 64.77(11)
C22 C18 C19 C20 2.9(2)
Si1 C18 C19 C20 160.24(13)
C18 C19 C20 C21 -2.6(2)
C19 C20 C21 C22 1.3(2)
C19 C18 C22 C21 -2.0(2)
Si1 C18 C22 C21 -158.01(14)
C20 C21 C22 C18 0.5(2)
O1 C23 C24 C25 179.28(17)
C28 C23 C24 C25 -2.0(3)
O1 C23 C24 C29 -1.2(3)
C28 C23 C24 C29 177.51(17)
C23 C24 C25 C26 0.3(3)
C29 C24 C25 C26 -179.3(2)
C24 C25 C26 C27 0.9(3)
C25 C26 C27 C28 -0.3(3)
C26 C27 C28 C23 -1.4(3)
C26 C27 C28 C30 176.5(2)
O1 C23 C28 C27 -178.71(17)
C24 C23 C28 C27 2.6(3)
O1 C23 C28 C30 3.4(3)
C24 C23 C28 C30 -175.31(17)
C22 C18 Si1 C16 -36.38(18)
C19 C18 Si1 C16 171.38(14)
C22 C18 Si1 C17 -150.55(16)
C19 C18 Si1 C17 57.21(17)
C22 C18 Si1 C1 82.58(16)
C19 C18 Si1 C1 -69.67(15)
C8A C1A C2A C3A -1.5(2)
Si1A C1A C2A C3A 159.70(13)
Zr1A C1A C2A C3A 68.51(14)
C8A C1A C2A C10A 176.99(19)
Si1A C1A C2A C10A -21.8(3)
Zr1A C1A C2A C10A -113.0(2)
C8A C1A C2A Zr1A -70.00(11)
Si1A C1A C2A Zr1A 91.20(11)
C1A C2A C3A C9A 2.1(2)
C10A C2A C3A C9A -176.43(18)
Zr1A C2A C3A C9A 66.92(13)
C1A C2A C3A C11A 176.52(18)
C10A C2A C3A C11A -2.0(3)
Zr1A C2A C3A C11A -118.70(19)
C1A C2A C3A Zr1A -64.78(13)
C10A C2A C3A Zr1A 116.65(19)
C9A C4A C5A C6A 3.5(3)
C12A C4A C5A C6A -173.77(18)
C9A C4A C5A C13A -179.01(18)
C12A C4A C5A C13A 3.7(3)
C4A C5A C6A C7A 2.7(3)
C13A C5A C6A C7A -174.76(18)
C4A C5A C6A C14A -178.85(19)
C13A C5A C6A C14A 3.7(3)
C5A C6A C7A C8A -6.9(3)
C14A C6A C7A C8A 174.66(17)
C5A C6A C7A C15A 167.22(17)
C14A C6A C7A C15A -11.2(3)
C6A C7A C8A C9A 4.9(2)
C15A C7A C8A C9A -169.29(16)
C6A C7A C8A C1A -177.57(18)
C15A C7A C8A C1A 8.3(3)
C6A C7A C8A Zr1A -87.15(18)
C15A C7A C8A Zr1A 98.71(18)
C2A C1A C8A C7A -177.49(18)
Si1A C1A C8A C7A 24.3(3)
Zr1A C1A C8A C7A 112.96(19)
C2A C1A C8A C9A 0.27(19)
Si1A C1A C8A C9A -157.90(14)
Zr1A C1A C8A C9A -69.27(12)
C2A C1A C8A Zr1A 69.54(12)
Si1A C1A C8A Zr1A -88.63(14)
C2A C3A C9A C4A 175.57(18)
C11A C3A C9A C4A 1.5(3)
Zr1A C3A C9A C4A -120.8(2)
C2A C3A C9A C8A -1.9(2)
C11A C3A C9A C8A -175.94(19)
Zr1A C3A C9A C8A 61.73(12)
C2A C3A C9A Zr1A -63.64(13)
C11A C3A C9A Zr1A 122.3(2)
C5A C4A C9A C3A 177.33(19)
C12A C4A C9A C3A -5.4(3)
C5A C4A C9A C8A -5.5(3)
C12A C4A C9A C8A 171.81(18)
C5A C4A C9A Zr1A 80.1(2)
C12A C4A C9A Zr1A -102.65(19)
C7A C8A C9A C3A 179.12(15)
C1A C8A C9A C3A 1.00(19)
Zr1A C8A C9A C3A -63.63(13)
C7A C8A C9A C4A 1.3(2)
C1A C8A C9A C4A -176.80(15)
Zr1A C8A C9A C4A 118.57(16)
C7A C8A C9A Zr1A -117.25(15)
C1A C8A C9A Zr1A 64.63(11)
C22A C18A C19A C20A 2.7(2)
Si1A C18A C19A C20A 159.56(13)
C18A C19A C20A C21A -2.5(2)
C19A C20A C21A C22A 1.2(2)
C19A C18A C22A C21A -2.0(2)
Si1A C18A C22A C21A -157.98(14)
C20A C21A C22A C18A 0.5(2)
O1A C23A C24A C25A -179.87(16)
C28A C23A C24A C25A -2.6(3)
O1A C23A C24A C29A -2.2(3)
C28A C23A C24A C29A 175.09(17)
C23A C24A C25A C26A 0.3(3)
C29A C24A C25A C26A -177.39(18)
C24A C25A C26A C27A 1.4(3)
C25A C26A C27A C28A -0.8(3)
C26A C27A C28A C23A -1.4(3)
C26A C27A C28A C30A 174.58(19)
O1A C23A C28A C27A -179.58(16)
C24A C23A C28A C27A 3.1(3)
O1A C23A C28A C30A 4.4(3)
C24A C23A C28A C30A -172.87(17)
C24A C23A O1A Zr1A -95.8(5)
C28A C23A O1A Zr1A 86.9(5)
C22A C18A Si1A C17A -151.72(16)
C19A C18A Si1A C17A 56.30(17)
C22A C18A Si1A C16A -36.94(18)
C19A C18A Si1A C16A 171.07(15)
C22A C18A Si1A C1A 81.54(16)
C19A C18A Si1A C1A -70.45(15)
C2A C1A Si1A C17A 160.37(15)
C8A C1A Si1A C17A -44.1(2)
Zr1A C1A Si1A C17A -122.25(11)
C2A C1A Si1A C16A 34.46(18)
C8A C1A Si1A C16A -170.03(17)
Zr1A C1A Si1A C16A 111.83(10)
C2A C1A Si1A C18A -82.04(15)
C8A C1A Si1A C18A 73.48(17)
Zr1A C1A Si1A C18A -4.66(8)
